data_7019650
loop_
_publ_author_name
'Chen, Xiang-Yi'
'Chen, Yi-Ping'
'Xia, Ze-Min'
'Hu, Heng-Bin'
'Sun, Yan-Qiong'
'Huang, Wei-Yuan'

_publ_section_title
;
 Synthesis, crystal structure of \a-Keggin heteropolymolybdates with
 pyridine-2,6-dicarboxylate based frameworks, and associated RhB
 photocatalytic degradation and 2D-IR COS tests.
;
_journal_issue 33
_journal_name_full 'Dalton transactions (Cambridge, England : 2003)'
_journal_page_first 10035
_journal_page_last 10042
_journal_paper_doi 10.1039/c2dt00001f
_journal_volume 41
_journal_year 2012
_chemical_formula_sum 'C18 H18 Mo12 N3 O46 P'
_chemical_formula_weight 2194.60
_chemical_name_systematic
;
?
;
_space_group_IT_number 148
_symmetry_cell_setting trigonal
_symmetry_space_group_name_Hall '-R 3'
_symmetry_space_group_name_H-M 'R -3 :H'
_atom_sites_solution_hydrogens geom
_atom_sites_solution_primary direct
_atom_sites_solution_secondary difmap
_audit_creation_method SHELXL-97
_cell_angle_alpha 90.00
_cell_angle_beta 90.00
_cell_angle_gamma 120.00
_cell_formula_units_Z 6
_cell_length_a 18.220(3)
_cell_length_b 18.220(3)
_cell_length_c 24.710(5)
_cell_measurement_reflns_used 3612
_cell_measurement_temperature 298(2)
_cell_measurement_theta_max 27.51
_cell_measurement_theta_min 3.06
_cell_volume 7104(2)
_computing_cell_refinement PROCESS-AUTO
_computing_data_collection 'PROCESS-AUTO (Rigaku, 1998)'
_computing_data_reduction 'CrystalStructure (Rigaku/MSC, 2002)'
_computing_molecular_graphics 'SHELXTL (Sheldrick, 2001)'
_computing_publication_material SHELXTL
_computing_structure_refinement 'SHELXL-97 (Sheldrick, 1997)'
_computing_structure_solution 'SHELXS-97 (Sheldrick, 1997)'
_diffrn_ambient_temperature 298(2)
_diffrn_measured_fraction_theta_full 0.996
_diffrn_measured_fraction_theta_max 0.996
_diffrn_measurement_device_type 'Rigaku Saturn 724 CCD'
_diffrn_measurement_method \w
_diffrn_radiation_monochromator graphite
_diffrn_radiation_source 'rotor target'
_diffrn_radiation_type MoK\a
_diffrn_radiation_wavelength 0.71073
_diffrn_reflns_av_R_equivalents 0.0397
_diffrn_reflns_av_sigmaI/netI 0.0209
_diffrn_reflns_limit_h_max 23
_diffrn_reflns_limit_h_min -23
_diffrn_reflns_limit_k_max 23
_diffrn_reflns_limit_k_min -22
_diffrn_reflns_limit_l_max 24
_diffrn_reflns_limit_l_min -32
_diffrn_reflns_number 19699
_diffrn_reflns_theta_full 27.51
_diffrn_reflns_theta_max 27.51
_diffrn_reflns_theta_min 3.06
_diffrn_standards_interval_count 0
_diffrn_standards_interval_time 0
_diffrn_standards_number 0
_exptl_absorpt_coefficient_mu 3.225
_exptl_absorpt_correction_T_max 0.525
_exptl_absorpt_correction_T_min 0.232
_exptl_absorpt_correction_type multi-scan
_exptl_crystal_colour Yellow
_exptl_crystal_density_diffrn 3.078
_exptl_crystal_density_method 'not measured'
_exptl_crystal_description Prism
_exptl_crystal_F_000 6204
_exptl_crystal_size_max 0.50
_exptl_crystal_size_mid 0.40
_exptl_crystal_size_min 0.20
_refine_diff_density_max 1.500
_refine_diff_density_min -1.577
_refine_diff_density_rms 0.180
_refine_ls_extinction_method none
_refine_ls_goodness_of_fit_ref 1.000
_refine_ls_hydrogen_treatment constr
_refine_ls_matrix_type full
_refine_ls_number_parameters 241
_refine_ls_number_reflns 3628
_refine_ls_number_restraints 0
_refine_ls_restrained_S_all 1.000
_refine_ls_R_factor_all 0.0611
_refine_ls_R_factor_gt 0.0608
_refine_ls_shift/su_max 0.000
_refine_ls_shift/su_mean 0.000
_refine_ls_structure_factor_coef Fsqd
_refine_ls_weighting_details 'calc w=1/[\s^2^(Fo^2^)+(0.0455P)^2^+254.4223P] where P=(Fo^2^+2Fc^2^)/3'
_refine_ls_weighting_scheme calc
_refine_ls_wR_factor_gt 0.1518
_refine_ls_wR_factor_ref 0.1520
_reflns_number_gt 3612
_reflns_number_total 3640
_reflns_threshold_expression >2sigma(I)
_cod_data_source_file c2dt00001f.txt
_cod_data_source_block compound1
_cod_depositor_comments
;
The following automatic conversions were performed:

'_symmetry_cell_setting' value 'Trigonal' changed to 'trigonal'
according to /home/saulius/struct/CIF-dictionaries/cif_core.dic
dictionary named 'cif_core.dic' version 2.4.1 from
2010-06-29.

'_exptl_absorpt_correction_type' value 'Multi-Scan'
changed to 'multi-scan' according to
/home/saulius/struct/CIF-dictionaries/cif_core.dic dictionary named
'cif_core.dic' version 2.4.1 from 2010-06-29.

Automatic conversion script
Id: cif_fix_values 1891 2012-01-12 08:04:46Z andrius 
;
_cod_original_sg_symbol_H-M R-3
_cod_database_code 7019650

loop_
_symmetry_equiv_pos_as_xyz
'x, y, z'
'-y, x-y, z'
'-x+y, -x, z'
'x+2/3, y+1/3, z+1/3'
'-y+2/3, x-y+1/3, z+1/3'
'-x+y+2/3, -x+1/3, z+1/3'
'x+1/3, y+2/3, z+2/3'
'-y+1/3, x-y+2/3, z+2/3'
'-x+y+1/3, -x+2/3, z+2/3'
'-x, -y, -z'
'y, -x+y, -z'
'x-y, x, -z'
'-x+2/3, -y+1/3, -z+1/3'
'y+2/3, -x+y+1/3, -z+1/3'
'x-y+2/3, x+1/3, -z+1/3'
'-x+1/3, -y+2/3, -z+2/3'
'y+1/3, -x+y+2/3, -z+2/3'
'x-y+1/3, x+2/3, -z+2/3'

loop_
_atom_site_label
_atom_site_type_symbol
_atom_site_fract_x
_atom_site_fract_y
_atom_site_fract_z
_atom_site_U_iso_or_equiv
_atom_site_adp_type
_atom_site_occupancy
_atom_site_symmetry_multiplicity
_atom_site_calc_flag
_atom_site_refinement_flags
Mo1 Mo 0.57819(5) 0.36467(6) -0.07809(3) 0.0411(2) Uani 1 1 d .
Mo2 Mo 0.44927(4) 0.27152(5) 0.04398(3) 0.0350(2) Uani 1 1 d .
Mo3 Mo 0.61378(5) 0.49751(5) 0.04358(4) 0.0468(2) Uani 1 1 d .
Mo4 Mo 0.53639(5) 0.23611(6) 0.15659(3) 0.0459(2) Uani 1 1 d .
P1 P 0.6667 0.3333 0.04222(12) 0.0218(6) Uani 1 3 d S
C1 C 0.4978(13) 0.0654(13) 0.2783(8) 0.101(5) Uani 1 1 d .
C2 C 0.5479(8) 0.0456(8) 0.2422(5) 0.061(3) Uani 1 1 d .
C3 C 0.5272(9) -0.0017(9) 0.1991(6) 0.071(3) Uani 1 1 d .
H3 H 0.4703 -0.0339 0.1896 0.106 Uiso 1 1 d R
C4 C 0.5868(11) -0.0052(9) 0.1671(7) 0.080(4) Uani 1 1 d .
H4 H 0.5706 -0.0362 0.1350 0.120 Uiso 1 1 d R
C5 C 0.6691(12) 0.0363(12) 0.1822(7) 0.090(5) Uani 1 1 d .
H5 H 0.7094 0.0318 0.1616 0.135 Uiso 1 1 d R
C6 C 0.6913(8) 0.0829(11) 0.2260(8) 0.088(5) Uani 1 1 d .
H6 H 0.7481 0.1120 0.2359 0.132 Uiso 1 1 d R
H2 H 0.3823 0.0322 0.2823 0.132 Uiso 1 1 d R
O1 O 0.5257(11) 0.1226(11) 0.3196(5) 0.135(5) Uani 1 1 d .
O2 O 0.4103(9) 0.0131(11) 0.2643(5) 0.128(5) Uani 1 1 d .
O11 O 0.5231(5) 0.3827(5) -0.1247(3) 0.0545(18) Uani 1 1 d .
O12 O 0.6908(4) 0.4265(4) -0.1058(2) 0.0358(12) Uani 1 1 d .
O13 O 0.4912(4) 0.2949(4) -0.0270(2) 0.0348(12) Uani 1 1 d .
O14 O 0.6061(4) 0.4537(4) -0.0270(2) 0.0364(12) Uani 1 1 d .
O15 O 0.6667 0.3333 -0.0196(3) 0.0261(17) Uani 1 3 d S
O16 O 0.3502(4) 0.2560(5) 0.0366(3) 0.0484(16) Uani 1 1 d .
O17 O 0.5143(4) 0.3867(4) 0.0584(2) 0.0372(13) Uani 1 1 d .
O18 O 0.4250(4) 0.1553(4) 0.0330(2) 0.0380(13) Uani 1 1 d .
O19 O 0.5782(3) 0.2687(3) 0.0627(2) 0.0276(10) Uani 1 1 d .
O20 O 0.4497(4) 0.2465(4) 0.1203(2) 0.0398(13) Uani 1 1 d .
O21 O 0.4948(4) 0.1299(4) 0.1202(3) 0.0435(14) Uani 1 1 d .
O22 O 0.5982(4) 0.3566(4) 0.1649(2) 0.0402(13) Uani 1 1 d .
O23 O 0.4920(5) 0.2028(5) 0.2180(3) 0.0584(19) Uani 1 1 d .
O24 O 0.5726(5) 0.5610(5) 0.0379(3) 0.059(2) Uani 1 1 d .
N1 N 0.6331(8) 0.0899(8) 0.2575(5) 0.086(4) Uani 1 1 d .
H1 H 0.6488 0.1210 0.2861 0.103 Uiso 1 1 calc R

loop_
_atom_site_aniso_label
_atom_site_aniso_U_11
_atom_site_aniso_U_22
_atom_site_aniso_U_33
_atom_site_aniso_U_23
_atom_site_aniso_U_13
_atom_site_aniso_U_12
Mo1 0.0486(5) 0.0653(5) 0.0268(4) 0.0075(3) 0.0004(3) 0.0416(4)
Mo2 0.0241(3) 0.0398(4) 0.0415(4) 0.0032(3) 0.0026(3) 0.0163(3)
Mo3 0.0413(4) 0.0335(4) 0.0750(6) -0.0170(4) -0.0194(4) 0.0257(3)
Mo4 0.0374(4) 0.0532(5) 0.0290(4) 0.0115(3) 0.0060(3) 0.0092(4)
P1 0.0216(8) 0.0216(8) 0.0224(14) 0.000 0.000 0.0108(4)
C1 0.103(13) 0.114(14) 0.094(12) 0.022(11) -0.009(10) 0.061(12)
C2 0.065(7) 0.070(7) 0.058(6) 0.009(6) 0.003(5) 0.042(6)
C3 0.066(8) 0.065(8) 0.079(9) 0.000(7) -0.004(7) 0.031(7)
C4 0.093(11) 0.066(8) 0.093(10) 0.015(7) 0.001(8) 0.049(8)
C5 0.100(12) 0.115(13) 0.089(11) 0.045(10) 0.028(9) 0.080(11)
C6 0.042(6) 0.098(11) 0.125(14) 0.055(10) 0.008(8) 0.035(7)
O1 0.167(14) 0.193(16) 0.085(8) -0.019(9) -0.030(9) 0.121(13)
O2 0.114(10) 0.216(16) 0.105(9) -0.010(10) 0.003(8) 0.121(11)
O11 0.064(5) 0.085(5) 0.034(3) 0.004(3) -0.004(3) 0.052(4)
O12 0.042(3) 0.039(3) 0.029(3) 0.008(2) 0.004(2) 0.022(3)
O13 0.031(3) 0.035(3) 0.034(3) 0.000(2) -0.002(2) 0.013(2)
O14 0.031(3) 0.036(3) 0.043(3) 0.000(2) -0.002(2) 0.017(2)
O15 0.026(3) 0.026(3) 0.027(4) 0.000 0.000 0.0129(13)
O16 0.030(3) 0.056(4) 0.062(4) -0.003(3) 0.003(3) 0.024(3)
O17 0.037(3) 0.040(3) 0.038(3) -0.004(2) -0.003(2) 0.022(3)
O18 0.029(3) 0.038(3) 0.041(3) -0.004(2) 0.000(2) 0.012(2)
O19 0.024(2) 0.027(3) 0.028(2) 0.003(2) 0.004(2) 0.010(2)
O20 0.033(3) 0.049(4) 0.036(3) 0.002(3) 0.009(2) 0.019(3)
O21 0.042(3) 0.035(3) 0.048(4) 0.011(3) 0.009(3) 0.015(3)
O22 0.045(3) 0.048(3) 0.030(3) -0.001(3) 0.005(2) 0.025(3)
O23 0.054(4) 0.071(5) 0.036(3) 0.017(3) 0.014(3) 0.020(4)
O24 0.061(5) 0.045(4) 0.089(6) -0.017(4) -0.025(4) 0.040(4)
N1 0.079(8) 0.084(8) 0.077(7) 0.024(6) -0.030(6) 0.027(7)

loop_
_atom_type_symbol
_atom_type_description
_atom_type_scat_dispersion_real
_atom_type_scat_dispersion_imag
_atom_type_scat_source
C C 0.0033 0.0016 'International Tables Vol C Tables 4.2.6.8 and 6.1.1.4'
H H 0.0000 0.0000 'International Tables Vol C Tables 4.2.6.8 and 6.1.1.4'
N N 0.0061 0.0033 'International Tables Vol C Tables 4.2.6.8 and 6.1.1.4'
O O 0.0106 0.0060 'International Tables Vol C Tables 4.2.6.8 and 6.1.1.4'
P P 0.1023 0.0942 'International Tables Vol C Tables 4.2.6.8 and 6.1.1.4'
Mo Mo -1.6832 0.6857 'International Tables Vol C Tables 4.2.6.8 and 6.1.1.4'

loop_
_geom_angle_atom_site_label_1
_geom_angle_atom_site_label_2
_geom_angle_atom_site_label_3
_geom_angle
_geom_angle_site_symmetry_1
_geom_angle_site_symmetry_3
O11 Mo1 O12 102.3(3) . .
O11 Mo1 O14 102.7(3) . .
O12 Mo1 O14 89.1(3) . .
O11 Mo1 O12 101.4(3) . 2_655
O12 Mo1 O12 87.5(4) . 2_655
O14 Mo1 O12 155.8(2) . 2_655
O11 Mo1 O13 101.8(3) . .
O12 Mo1 O13 155.9(2) . .
O14 Mo1 O13 84.8(2) . .
O12 Mo1 O13 88.6(3) 2_655 .
O11 Mo1 O15 172.6(3) . .
O12 Mo1 O15 73.1(2) . .
O14 Mo1 O15 83.2(2) . .
O12 Mo1 O15 72.9(2) 2_655 .
O13 Mo1 O15 83.0(2) . .
O16 Mo2 O17 103.5(3) . .
O16 Mo2 O13 102.6(3) . .
O17 Mo2 O13 88.0(3) . .
O16 Mo2 O20 101.2(3) . .
O17 Mo2 O20 90.2(3) . .
O13 Mo2 O20 156.0(2) . .
O16 Mo2 O18 99.2(3) . .
O17 Mo2 O18 157.2(3) . .
O13 Mo2 O18 87.8(3) . .
O20 Mo2 O18 84.6(3) . .
O16 Mo2 O19 169.5(3) . .
O17 Mo2 O19 84.8(2) . .
O13 Mo2 O19 83.9(2) . .
O20 Mo2 O19 72.0(2) . .
O18 Mo2 O19 72.5(2) . .
O24 Mo3 O18 101.3(3) . 3_665
O24 Mo3 O14 104.5(3) . .
O18 Mo3 O14 90.3(3) 3_665 .
O24 Mo3 O21 100.1(3) . 3_665
O18 Mo3 O21 88.3(3) 3_665 3_665
O14 Mo3 O21 155.1(3) . 3_665
O24 Mo3 O17 103.0(3) . .
O18 Mo3 O17 155.6(2) 3_665 .
O14 Mo3 O17 84.4(2) . .
O21 Mo3 O17 86.6(3) 3_665 .
O24 Mo3 O19 170.4(3) . 3_665
O18 Mo3 O19 72.7(2) 3_665 3_665
O14 Mo3 O19 83.3(2) . 3_665
O21 Mo3 O19 72.5(2) 3_665 3_665
O17 Mo3 O19 83.0(2) . 3_665
O23 Mo4 O20 100.8(3) . .
O23 Mo4 O22 102.4(3) . 2_655
O20 Mo4 O22 156.8(2) . 2_655
O23 Mo4 O22 102.6(3) . .
O20 Mo4 O22 88.7(3) . .
O22 Mo4 O22 86.0(4) 2_655 .
O23 Mo4 O21 100.5(3) . .
O20 Mo4 O21 87.2(3) . .
O22 Mo4 O21 88.9(3) 2_655 .
O22 Mo4 O21 156.9(3) . .
O23 Mo4 O19 171.0(3) . .
O20 Mo4 O19 72.5(2) . .
O22 Mo4 O19 84.4(2) 2_655 .
O22 Mo4 O19 83.6(2) . .
O21 Mo4 O19 73.4(2) . .
O15 P1 O19 109.3(2) . 2_655
O15 P1 O19 109.3(2) . .
O19 P1 O19 109.6(2) 2_655 .
O15 P1 O19 109.3(2) . 3_665
O19 P1 O19 109.6(2) 2_655 3_665
O19 P1 O19 109.6(2) . 3_665
O1 C1 O2 123.8(18) . .
O1 C1 C2 127.7(17) . .
O2 C1 C2 108.5(16) . .
C3 C2 N1 118.4(13) . .
C3 C2 C1 131.3(14) . .
N1 C2 C1 110.3(14) . .
C2 C3 C4 121.9(14) . .
C5 C4 C3 119.8(16) . .
C6 C5 C4 119.3(15) . .
C5 C6 N1 121.9(14) . .
Mo1 O12 Mo1 125.5(3) . 3_665
Mo2 O13 Mo1 150.6(3) . .
Mo3 O14 Mo1 153.8(3) . .
P1 O15 Mo1 126.37(16) . 2_655
P1 O15 Mo1 126.37(16) . 3_665
Mo1 O15 Mo1 88.4(2) 2_655 3_665
P1 O15 Mo1 126.37(16) . .
Mo1 O15 Mo1 88.4(2) 2_655 .
Mo1 O15 Mo1 88.4(2) 3_665 .
Mo2 O17 Mo3 150.2(3) . .
Mo3 O18 Mo2 125.6(3) 2_655 .
P1 O19 Mo2 125.5(3) . .
P1 O19 Mo4 126.0(3) . .
Mo2 O19 Mo4 89.95(17) . .
P1 O19 Mo3 125.9(3) . 2_655
Mo2 O19 Mo3 89.12(17) . 2_655
Mo4 O19 Mo3 88.68(17) . 2_655
Mo4 O20 Mo2 125.5(3) . .
Mo4 O21 Mo3 125.1(3) . 2_655
Mo4 O22 Mo4 150.8(4) 3_665 .
C6 N1 C2 118.6(13) . .

loop_
_geom_bond_atom_site_label_1
_geom_bond_atom_site_label_2
_geom_bond_distance
_geom_bond_site_symmetry_2
Mo1 O11 1.665(6) .
Mo1 O12 1.907(6) .
Mo1 O14 1.914(6) .
Mo1 O12 1.914(6) 2_655
Mo1 O13 1.926(6) .
Mo1 O15 2.435(5) .
Mo2 O16 1.691(6) .
Mo2 O17 1.857(6) .
Mo2 O13 1.874(6) .
Mo2 O20 1.942(6) .
Mo2 O18 1.953(6) .
Mo2 O19 2.420(5) .
Mo3 O24 1.670(6) .
Mo3 O18 1.890(6) 3_665
Mo3 O14 1.893(6) .
Mo3 O21 1.924(7) 3_665
Mo3 O17 1.959(6) .
Mo3 O19 2.452(5) 3_665
Mo4 O23 1.683(6) .
Mo4 O20 1.906(6) .
Mo4 O22 1.913(6) 2_655
Mo4 O22 1.913(6) .
Mo4 O21 1.913(7) .
Mo4 O19 2.421(5) .
P1 O15 1.529(9) .
P1 O19 1.531(5) 2_655
P1 O19 1.531(5) .
P1 O19 1.531(5) 3_665
C1 O1 1.36(2) .
C1 O2 1.43(2) .
C1 C2 1.45(2) .
C2 C3 1.303(18) .
C2 N1 1.397(16) .
C3 C4 1.37(2) .
C4 C5 1.35(2) .
C5 C6 1.31(2) .
C6 N1 1.37(2) .
O12 Mo1 1.914(6) 3_665
O15 Mo1 2.435(5) 2_655
O15 Mo1 2.435(5) 3_665
O18 Mo3 1.890(6) 2_655
O19 Mo3 2.452(5) 2_655
O21 Mo3 1.924(7) 2_655
O22 Mo4 1.913(6) 3_665
